data_7109772
loop_
_publ_author_name
'Alberto Hernan-Gomez'
'Tyne D. Bradley'
'Alan R. Kennedy'
'Zoe Livingstone'
'Stuart D. Robertson'
'Eva Hevia'

_publ_section_title
;
 Developing catalytic applications of cooperative bimetallics: competitive
 hydroamination/trimerization reactions of isocyanates catalysed by sodium
 magnesiates
;
_journal_name_full Chem.Commun.
_journal_page_first 8659
_journal_paper_doi 10.1039/c3cc45167d
_journal_volume 49
_journal_year 2013
_chemical_formula_moiety 'C24 H21 N3 O3'
_chemical_formula_sum 'C24 H21 N3 O3'
_chemical_formula_weight 399.44
_chemical_name_systematic
; 
 ? 
;
_space_group_IT_number 161
_symmetry_cell_setting trigonal
_symmetry_space_group_name_Hall 'R 3 -2"c'
_symmetry_space_group_name_H-M 'R 3 c :H'
_atom_sites_solution_hydrogens geom
_atom_sites_solution_primary direct
_atom_sites_solution_secondary difmap
_audit_creation_method SHELXL-97
_cell_angle_alpha 90.00
_cell_angle_beta 90.00
_cell_angle_gamma 120.00
_cell_formula_units_Z 6
_cell_length_a 12.6655(19)
_cell_length_b 12.6655(19)
_cell_length_c 26.761(5)
_cell_measurement_reflns_used 1191
_cell_measurement_temperature 123(2)
_cell_measurement_theta_max 29.3393
_cell_measurement_theta_min 3.2104
_cell_volume 3717.7(11)
_computing_cell_refinement
;
CrysAlisPro, Oxford Diffraction Ltd.,
Version 1.171.34.40 (release 27-08-2010 CrysAlis171 .NET)
(compiled Aug 27 2010,11:50:40)
;
_computing_data_collection
;
CrysAlisPro, Oxford Diffraction Ltd.,
Version 1.171.34.40 (release 27-08-2010 CrysAlis171 .NET)
(compiled Aug 27 2010,11:50:40)
;
_computing_data_reduction
;
CrysAlisPro, Oxford Diffraction Ltd.,
Version 1.171.34.40 (release 27-08-2010 CrysAlis171 .NET)
(compiled Aug 27 2010,11:50:40)
;
_computing_structure_refinement 'SHELXL-97 (Sheldrick, 1997)'
_computing_structure_solution 'SHELXS-97 (Sheldrick, 1990)'
_diffrn_ambient_temperature 123(2)
_diffrn_measured_fraction_theta_full 0.998
_diffrn_measured_fraction_theta_max 0.896
_diffrn_measurement_device_type 'OD Xcalibur, Eos'
_diffrn_measurement_method 'omega scans'
_diffrn_radiation_monochromator graphite
_diffrn_radiation_source 'fine-focus sealed tube'
_diffrn_radiation_type MoK\a
_diffrn_radiation_wavelength 0.71073
_diffrn_reflns_av_R_equivalents 0.0234
_diffrn_reflns_av_sigmaI/netI 0.0326
_diffrn_reflns_limit_h_max 14
_diffrn_reflns_limit_h_min -16
_diffrn_reflns_limit_k_max 17
_diffrn_reflns_limit_k_min -7
_diffrn_reflns_limit_l_max 36
_diffrn_reflns_limit_l_min -35
_diffrn_reflns_number 2894
_diffrn_reflns_theta_full 27.00
_diffrn_reflns_theta_max 29.40
_diffrn_reflns_theta_min 3.57
_exptl_absorpt_coefficient_mu 0.072
_exptl_absorpt_correction_T_max 1.00000
_exptl_absorpt_correction_T_min 0.89393
_exptl_absorpt_correction_type multi-scan
_exptl_absorpt_process_details
;
CrysAlisPro, Oxford Diffraction Ltd.,
Version 1.171.34.40 (release 27-08-2010 CrysAlis171 .NET)
(compiled Aug 27 2010,11:50:40)
Empirical absorption correction using spherical harmonics,
 implemented in SCALE3 ABSPACK scaling algorithm.
;
_exptl_crystal_colour colourless
_exptl_crystal_density_diffrn 1.070
_exptl_crystal_density_method 'not measured'
_exptl_crystal_description block
_exptl_crystal_F_000 1260
_exptl_crystal_size_max 0.10
_exptl_crystal_size_mid 0.10
_exptl_crystal_size_min 0.08
_refine_diff_density_max 0.192
_refine_diff_density_min -0.306
_refine_diff_density_rms 0.055
_refine_ls_abs_structure_details 'Flack H D (1983), Acta Cryst. A39, 876-881'
_refine_ls_abs_structure_Flack -1(2)
_refine_ls_extinction_method none
_refine_ls_goodness_of_fit_ref 1.028
_refine_ls_hydrogen_treatment constr
_refine_ls_matrix_type full
_refine_ls_number_parameters 92
_refine_ls_number_reflns 1477
_refine_ls_number_restraints 1
_refine_ls_restrained_S_all 1.028
_refine_ls_R_factor_all 0.0610
_refine_ls_R_factor_gt 0.0511
_refine_ls_shift/su_max 0.000
_refine_ls_shift/su_mean 0.000
_refine_ls_structure_factor_coef Fsqd
_refine_ls_weighting_details 'calc w=1/[\s^2^(Fo^2^)+(0.0906P)^2^+0.0000P] where P=(Fo^2^+2Fc^2^)/3'
_refine_ls_weighting_scheme calc
_refine_ls_wR_factor_gt 0.1362
_refine_ls_wR_factor_ref 0.1443
_reflns_number_gt 1225
_reflns_number_total 1477
_reflns_threshold_expression I>2sigma(I)
_cod_data_source_file c3cc45167d.txt
_cod_data_source_block srzl1104
_cod_original_sg_symbol_H-M R3c
_cod_database_code 7109772

loop_
_symmetry_equiv_pos_as_xyz
'x, y, z'
'-y, x-y, z'
'-x+y, -x, z'
'-y, -x, z+1/2'
'-x+y, y, z+1/2'
'x, x-y, z+1/2'
'x+2/3, y+1/3, z+1/3'
'-y+2/3, x-y+1/3, z+1/3'
'-x+y+2/3, -x+1/3, z+1/3'
'-y+2/3, -x+1/3, z+5/6'
'-x+y+2/3, y+1/3, z+5/6'
'x+2/3, x-y+1/3, z+5/6'
'x+1/3, y+2/3, z+2/3'
'-y+1/3, x-y+2/3, z+2/3'
'-x+y+1/3, -x+2/3, z+2/3'
'-y+1/3, -x+2/3, z+7/6'
'-x+y+1/3, y+2/3, z+7/6'
'x+1/3, x-y+2/3, z+7/6'

loop_
_atom_site_label
_atom_site_type_symbol
_atom_site_fract_x
_atom_site_fract_y
_atom_site_fract_z
_atom_site_U_iso_or_equiv
_atom_site_adp_type
_atom_site_occupancy
_atom_site_symmetry_multiplicity
_atom_site_calc_flag
_atom_site_refinement_flags
O1 O 0.77822(16) -0.19026(16) 0.00998(7) 0.0436(5) Uani 1 1 d .
C1 C 0.8803(2) -0.1027(2) 0.00911(10) 0.0332(5) Uani 1 1 d .
N1 N 0.90199(17) 0.01615(18) 0.00925(9) 0.0338(5) Uani 1 1 d .
C2 C 0.7971(2) 0.0336(2) 0.01378(10) 0.0339(6) Uani 1 1 d .
C3 C 0.7418(2) 0.0168(3) 0.05959(10) 0.0392(6) Uani 1 1 d .
H3A H 0.7702 -0.0083 0.0875 0.047 Uiso 1 1 calc R
C4 C 0.6440(2) 0.0368(3) 0.06474(10) 0.0399(6) Uani 1 1 d .
H4A H 0.6058 0.0253 0.0964 0.048 Uiso 1 1 calc R
C5 C 0.6014(2) 0.0732(3) 0.02460(11) 0.0391(6) Uani 1 1 d .
C6 C 0.6583(3) 0.0888(3) -0.02099(11) 0.0446(7) Uani 1 1 d .
H6A H 0.6297 0.1135 -0.0490 0.054 Uiso 1 1 calc R
C7 C 0.7561(3) 0.0694(3) -0.02711(11) 0.0415(6) Uani 1 1 d .
H7A H 0.7941 0.0804 -0.0588 0.050 Uiso 1 1 calc R
C8 C 0.4966(3) 0.0974(4) 0.03137(14) 0.0630(9) Uani 1 1 d .
H8A H 0.5179 0.1761 0.0163 0.094 Uiso 1 1 calc R
H8B H 0.4806 0.0993 0.0671 0.094 Uiso 1 1 calc R
H8C H 0.4235 0.0326 0.0151 0.094 Uiso 1 1 calc R

loop_
_atom_site_aniso_label
_atom_site_aniso_U_11
_atom_site_aniso_U_22
_atom_site_aniso_U_33
_atom_site_aniso_U_23
_atom_site_aniso_U_13
_atom_site_aniso_U_12
O1 0.0291(10) 0.0324(10) 0.0666(13) -0.0022(9) -0.0038(8) 0.0133(8)
C1 0.0303(12) 0.0305(12) 0.0387(13) -0.0001(10) -0.0042(10) 0.0151(11)
N1 0.0277(11) 0.0294(11) 0.0459(12) 0.0018(10) -0.0004(10) 0.0155(8)
C2 0.0244(12) 0.0313(12) 0.0466(15) -0.0008(11) -0.0026(11) 0.0144(10)
C3 0.0390(14) 0.0398(14) 0.0394(14) 0.0044(12) -0.0009(12) 0.0202(12)
C4 0.0350(14) 0.0463(15) 0.0401(14) 0.0016(12) 0.0035(12) 0.0214(12)
C5 0.0304(13) 0.0414(14) 0.0469(15) -0.0004(12) -0.0003(11) 0.0189(12)
C6 0.0417(15) 0.0575(17) 0.0441(16) 0.0049(13) -0.0032(13) 0.0319(14)
C7 0.0417(15) 0.0466(16) 0.0400(14) 0.0037(12) 0.0013(12) 0.0248(13)
C8 0.0528(19) 0.088(3) 0.066(2) 0.0099(18) 0.0082(16) 0.048(2)

loop_
_atom_type_symbol
_atom_type_description
_atom_type_scat_dispersion_real
_atom_type_scat_dispersion_imag
_atom_type_scat_source
C C 0.0033 0.0016 'International Tables Vol C Tables 4.2.6.8 and 6.1.1.4'
H H 0.0000 0.0000 'International Tables Vol C Tables 4.2.6.8 and 6.1.1.4'
N N 0.0061 0.0033 'International Tables Vol C Tables 4.2.6.8 and 6.1.1.4'
O O 0.0106 0.0060 'International Tables Vol C Tables 4.2.6.8 and 6.1.1.4'

loop_
_geom_angle_atom_site_label_1
_geom_angle_atom_site_label_2
_geom_angle_atom_site_label_3
_geom_angle
_geom_angle_site_symmetry_1
_geom_angle_site_symmetry_3
O1 C1 N1 122.4(2) . .
O1 C1 N1 122.3(2) . 2_645
N1 C1 N1 115.3(2) . 2_645
C1 N1 C1 124.7(2) . 3_765
C1 N1 C2 117.6(2) . .
C1 N1 C2 117.6(2) 3_765 .
C3 C2 C7 120.7(2) . .
C3 C2 N1 118.9(2) . .
C7 C2 N1 120.3(2) . .
C2 C3 C4 119.5(2) . .
C2 C3 H3A 120.3 . .
C4 C3 H3A 120.3 . .
C5 C4 C3 121.0(2) . .
C5 C4 H4A 119.5 . .
C3 C4 H4A 119.5 . .
C4 C5 C6 118.3(2) . .
C4 C5 C8 120.1(3) . .
C6 C5 C8 121.6(3) . .
C5 C6 C7 121.8(3) . .
C5 C6 H6A 119.1 . .
C7 C6 H6A 119.1 . .
C2 C7 C6 118.7(3) . .
C2 C7 H7A 120.7 . .
C6 C7 H7A 120.7 . .
C5 C8 H8A 109.5 . .
C5 C8 H8B 109.5 . .
H8A C8 H8B 109.5 . .
C5 C8 H8C 109.5 . .
H8A C8 H8C 109.5 . .
H8B C8 H8C 109.5 . .

loop_
_geom_bond_atom_site_label_1
_geom_bond_atom_site_label_2
_geom_bond_distance
_geom_bond_site_symmetry_2
O1 C1 1.212(3) .
C1 N1 1.388(3) .
C1 N1 1.391(3) 2_645
N1 C1 1.391(3) 3_765
N1 C2 1.456(3) .
C2 C3 1.375(4) .
C2 C7 1.381(4) .
C3 C4 1.390(4) .
C3 H3A 0.9500 .
C4 C5 1.380(4) .
C4 H4A 0.9500 .
C5 C6 1.380(4) .
C5 C8 1.516(4) .
C6 C7 1.388(4) .
C6 H6A 0.9500 .
C7 H7A 0.9500 .
C8 H8A 0.9800 .
C8 H8B 0.9800 .
C8 H8C 0.9800 .

loop_
_geom_torsion_atom_site_label_1
_geom_torsion_atom_site_label_2
_geom_torsion_atom_site_label_3
_geom_torsion_atom_site_label_4
_geom_torsion
_geom_torsion_site_symmetry_1
_geom_torsion_site_symmetry_4
O1 C1 N1 C1 178.90(16) . 3_765
N1 C1 N1 C1 0.5(4) 2_645 3_765
O1 C1 N1 C2 3.9(3) . .
N1 C1 N1 C2 -174.45(18) 2_645 .
C1 N1 C2 C3 75.2(3) . .
C1 N1 C2 C3 -100.2(3) 3_765 .
C1 N1 C2 C7 -106.4(3) . .
C1 N1 C2 C7 78.2(3) 3_765 .
C7 C2 C3 C4 -0.4(4) . .
N1 C2 C3 C4 178.0(2) . .
C2 C3 C4 C5 0.1(4) . .
C3 C4 C5 C6 0.2(4) . .
C3 C4 C5 C8 -178.5(3) . .
C4 C5 C6 C7 -0.2(4) . .
C8 C5 C6 C7 178.5(3) . .
C3 C2 C7 C6 0.4(4) . .
N1 C2 C7 C6 -178.0(2) . .
C5 C6 C7 C2 -0.1(5) . .
